data_4306138
loop_
_publ_author_name
'Nail M. Shavaleev'
'Rosario Scopelliti'
'Fr\'ed\'eric Gumy'
'Jean-Claude G. B\"unzli'

_publ_contact_author_address
;Ecole polytechnique f\'ed\'erale de Lausanne
Institut des sciences et ing\'enierie chimiques
EPFL SB ISIC LCSL
BCH 1402 (B\^at. BCH)
CH-1015 Lausanne
Switzerland
;
_publ_contact_author_email jean-claude.bunzli@epfl.ch
_publ_contact_author_fax '+41 21 693 98 25'
_publ_contact_author_name 'Jean-Claude B\"unzli'
_publ_contact_author_phone '+41 21 693 98 21'
_publ_section_title
;
Near-Infrared Luminescence of Nine-Coordinate Neodymium Complexes with
Benzimidazole-Substituted 8-Hydroxyquinolines
;
_journal_name_full 'Inorganic Chemistry'
_journal_page_first 9055
_journal_page_last 9068
_journal_paper_doi 10.1021/ic8010585
_journal_volume 47
_journal_year 2008
_chemical_formula_moiety 'C20 H18 Cl N3 O'
_chemical_formula_sum 'C20 H18 Cl N3 O'
_chemical_formula_weight 351.82
_chemical_name_systematic
; 
 ? 
;
_space_group_IT_number 14
_symmetry_cell_setting monoclinic
_symmetry_space_group_name_Hall '-P 2ybc'
_symmetry_space_group_name_H-M 'P 1 21/c 1'
_atom_sites_solution_hydrogens geom
_atom_sites_solution_primary direct
_atom_sites_solution_secondary difmap
_audit_creation_method SHELXL-97
_cell_angle_alpha 90.00
_cell_angle_beta 99.00(3)
_cell_angle_gamma 90.00
_cell_formula_units_Z 8
_cell_length_a 21.570(4)
_cell_length_b 9.4787(19)
_cell_length_c 16.852(3)
_cell_measurement_reflns_used 46
_cell_measurement_temperature 100(2)
_cell_measurement_theta_max 12.706
_cell_measurement_theta_min 4.506
_cell_volume 3403.1(11)
_computing_cell_refinement 'Dirax/lsq (Duisenberg & Schreurs, 1989-2000)'
_computing_data_collection 'Collect (Bruker AXS BV, 1997-2004)'
_computing_data_reduction 'EvalCCD (Duisenberg & Schreurs, 1990-2000)'
_computing_molecular_graphics 'Bruker SHELXTL'
_computing_publication_material 'Bruker SHELXTL'
_computing_structure_refinement 'SHELXL-97 (Sheldrick, 1997)'
_computing_structure_solution 'SHELXS-97 (Sheldrick, 1990)'
_diffrn_ambient_temperature 100(2)
_diffrn_measured_fraction_theta_full 0.958
_diffrn_measured_fraction_theta_max 0.958
_diffrn_measurement_device_type 'Bruker APEX II CCD'
_diffrn_measurement_method 'phi and omega scans'
_diffrn_radiation_monochromator graphite
_diffrn_radiation_source 'fine-focus sealed tube'
_diffrn_radiation_type MoK\a
_diffrn_radiation_wavelength 0.71073
_diffrn_reflns_av_R_equivalents 0.2571
_diffrn_reflns_av_sigmaI/netI 0.2628
_diffrn_reflns_limit_h_max 23
_diffrn_reflns_limit_h_min -23
_diffrn_reflns_limit_k_max 10
_diffrn_reflns_limit_k_min -10
_diffrn_reflns_limit_l_max 18
_diffrn_reflns_limit_l_min -14
_diffrn_reflns_number 19999
_diffrn_reflns_theta_full 23.26
_diffrn_reflns_theta_max 23.26
_diffrn_reflns_theta_min 3.47
_exptl_absorpt_coefficient_mu 0.238
_exptl_absorpt_correction_type none
_exptl_crystal_colour pink
_exptl_crystal_density_diffrn 1.373
_exptl_crystal_density_method 'not measured'
_exptl_crystal_description needle
_exptl_crystal_F_000 1472
_exptl_crystal_size_max 0.55
_exptl_crystal_size_mid 0.12
_exptl_crystal_size_min 0.07
_refine_diff_density_max 0.410
_refine_diff_density_min -0.419
_refine_diff_density_rms 0.098
_refine_ls_extinction_method none
_refine_ls_goodness_of_fit_ref 1.061
_refine_ls_hydrogen_treatment riding
_refine_ls_matrix_type full
_refine_ls_number_parameters 451
_refine_ls_number_reflns 4685
_refine_ls_number_restraints 6
_refine_ls_restrained_S_all 1.060
_refine_ls_R_factor_all 0.2635
_refine_ls_R_factor_gt 0.1184
_refine_ls_shift/su_max 0.000
_refine_ls_shift/su_mean 0.000
_refine_ls_structure_factor_coef Fsqd
_refine_ls_weighting_details 'calc w=1/[\s^2^(Fo^2^)+(0.0000P)^2^+24.1178P] where P=(Fo^2^+2Fc^2^)/3'
_refine_ls_weighting_scheme calc
_refine_ls_wR_factor_gt 0.1723
_refine_ls_wR_factor_ref 0.2237
_reflns_number_gt 2008
_reflns_number_total 4685
_reflns_threshold_expression >2sigma(I)
_cod_data_source_file ic8010585_si_005_01.cif
_cod_data_source_block HL-CL
_cod_depositor_comments
;
The following automatic conversions were performed:
'_symmetry_cell_setting' value 'Monoclinic' changed to 'monoclinic'
according to '/home/saulius/struct/CIF-dictionaries/cif_core.dic'
dictionary named 'cif_core.dic' version 2.4.1 from 2010-06-29.

Automatic conversion script
Id: cif_fix_enum 1527 2010-12-29 10:47:43Z saulius 
;
_cod_original_cell_volume 3403.1(12)
_cod_database_code 4306138

loop_
_symmetry_equiv_pos_as_xyz
'x, y, z'
'-x, y+1/2, -z+1/2'
'-x, -y, -z'
'x, -y-1/2, z-1/2'

loop_
_atom_site_label
_atom_site_type_symbol
_atom_site_fract_x
_atom_site_fract_y
_atom_site_fract_z
_atom_site_U_iso_or_equiv
_atom_site_adp_type
_atom_site_occupancy
_atom_site_symmetry_multiplicity
_atom_site_calc_flag
_atom_site_refinement_flags
_atom_site_disorder_assembly
_atom_site_disorder_group
Cl1 Cl 0.24339(13) 0.1897(3) 0.33979(17) 0.0431(8) Uani 1 1 d . . .
O1 O 0.0266(3) 0.7247(7) 0.7038(4) 0.0324(19) Uani 1 1 d . . .
H1 H 0.0332 0.7507 0.7520 0.049 Uiso 1 1 calc R . .
N1 N 0.0631(4) 0.6480(8) 0.3484(4) 0.024(2) Uani 1 1 d . . .
N2 N 0.0965(4) 0.5384(9) 0.4648(5) 0.023(2) Uani 1 1 d . . .
N3 N 0.0174(3) 0.7296(8) 0.5418(5) 0.021(2) Uani 1 1 d . . .
C1 C 0.0587(4) 0.6415(10) 0.4254(6) 0.016(2) Uani 1 1 d . . .
C2 C 0.1054(5) 0.5449(11) 0.3354(6) 0.026(3) Uani 1 1 d . . .
C3 C 0.1268(4) 0.4747(11) 0.4070(6) 0.027(3) Uani 1 1 d . . .
C4 C 0.1272(5) 0.5072(11) 0.2644(6) 0.033(3) Uani 1 1 d . . .
H4 H 0.1129 0.5556 0.2156 0.040 Uiso 1 1 calc R . .
C5 C 0.1693(5) 0.4000(12) 0.2666(7) 0.037(3) Uani 1 1 d . . .
H5 H 0.1849 0.3722 0.2192 0.044 Uiso 1 1 calc R . .
C6 C 0.1895(4) 0.3311(11) 0.3396(7) 0.029(3) Uani 1 1 d . . .
C7 C 0.1689(4) 0.3634(10) 0.4106(6) 0.026(3) Uani 1 1 d . . .
H7 H 0.1826 0.3129 0.4588 0.031 Uiso 1 1 calc R . .
C8 C 0.1105(4) 0.4958(11) 0.5496(6) 0.028(3) Uani 1 1 d . . .
H8A H 0.1097 0.3915 0.5528 0.033 Uiso 1 1 calc R . .
H8B H 0.0771 0.5324 0.5783 0.033 Uiso 1 1 calc R . .
C9 C 0.1744(5) 0.5488(13) 0.5924(6) 0.049(3) Uani 1 1 d . . .
H9A H 0.1841 0.5003 0.6449 0.059 Uiso 1 1 calc R . .
H9B H 0.2070 0.5214 0.5600 0.059 Uiso 1 1 calc R . .
C10 C 0.1785(6) 0.7004(14) 0.6062(7) 0.060(4) Uani 1 1 d . . .
H10A H 0.1485 0.7280 0.6424 0.072 Uiso 1 1 calc R . .
H10B H 0.1665 0.7503 0.5545 0.072 Uiso 1 1 calc R . .
C11 C 0.2458(5) 0.7457(14) 0.6443(7) 0.068(4) Uani 1 1 d . . .
H11A H 0.2592 0.6905 0.6932 0.102 Uiso 1 1 calc R . .
H11B H 0.2459 0.8462 0.6579 0.102 Uiso 1 1 calc R . .
H11C H 0.2747 0.7290 0.6059 0.102 Uiso 1 1 calc R . .
C12 C 0.0147(4) 0.7327(10) 0.4633(6) 0.018(2) Uani 1 1 d . . .
C13 C -0.0223(4) 0.8112(10) 0.5768(5) 0.019(2) Uani 1 1 d . . .
C14 C -0.0691(5) 0.8978(10) 0.5303(6) 0.025(3) Uani 1 1 d . . .
C15 C -0.0700(5) 0.8980(10) 0.4470(6) 0.029(3) Uani 1 1 d . . .
H15 H -0.0999 0.9547 0.4139 0.035 Uiso 1 1 calc R . .
C16 C -0.0285(5) 0.8180(11) 0.4122(6) 0.030(3) Uani 1 1 d . . .
H16 H -0.0288 0.8196 0.3558 0.036 Uiso 1 1 calc R . .
C17 C -0.0166(4) 0.8093(11) 0.6618(6) 0.023(3) Uani 1 1 d . . .
C18 C -0.0559(5) 0.8989(10) 0.6980(6) 0.024(3) Uani 1 1 d . . .
H18 H -0.0516 0.9027 0.7549 0.029 Uiso 1 1 calc R . .
C19 C -0.1006(5) 0.9813(11) 0.6522(6) 0.032(3) Uani 1 1 d . . .
H19 H -0.1277 1.0376 0.6783 0.038 Uiso 1 1 calc R . .
C20 C -0.1071(5) 0.9843(11) 0.5696(6) 0.029(3) Uani 1 1 d . . .
H20 H -0.1371 1.0448 0.5396 0.035 Uiso 1 1 calc R . .
Cl2 Cl 0.25464(12) 0.1653(3) 0.58528(16) 0.0380(8) Uani 1 1 d . . .
O2 O 0.4776(3) 0.7991(7) 0.2834(4) 0.0285(18) Uani 1 1 d . . .
H2 H 0.4722 0.8340 0.2371 0.043 Uiso 1 1 calc R . .
N4 N 0.4544(3) 0.5912(8) 0.6269(5) 0.022(2) Uani 1 1 d . . .
N5 N 0.4090(4) 0.5438(8) 0.4989(4) 0.020(2) Uani 1 1 d . . .
N6 N 0.4896(3) 0.7499(8) 0.4432(5) 0.020(2) Uani 1 1 d . . .
C21 C 0.4532(5) 0.6230(10) 0.5496(6) 0.023(3) Uani 1 1 d . . .
C22 C 0.4075(4) 0.4916(10) 0.6275(6) 0.024(3) Uani 1 1 d . . .
C23 C 0.3798(4) 0.4578(11) 0.5505(6) 0.020(3) Uani 1 1 d . . .
C24 C 0.3892(5) 0.4211(11) 0.6936(6) 0.027(3) Uani 1 1 d . . .
H24 H 0.4088 0.4414 0.7469 0.032 Uiso 1 1 calc R . .
C25 C 0.3416(5) 0.3206(12) 0.6788(7) 0.038(3) Uani 1 1 d . . .
H25 H 0.3277 0.2711 0.7218 0.046 Uiso 1 1 calc R . .
C26 C 0.3151(5) 0.2945(11) 0.5996(7) 0.032(3) Uani 1 1 d . . .
C27 C 0.3314(5) 0.3594(11) 0.5331(6) 0.030(3) Uani 1 1 d . . .
H27 H 0.3116 0.3391 0.4800 0.036 Uiso 1 1 calc R . .
C28 C 0.3908(5) 0.5448(10) 0.4112(5) 0.026(3) Uani 1 1 d . . .
H28A H 0.3699 0.4544 0.3942 0.031 Uiso 1 1 calc R . .
H28B H 0.4292 0.5515 0.3859 0.031 Uiso 1 1 calc R . .
C29 C 0.3469(4) 0.6662(11) 0.3809(6) 0.027(3) Uani 1 1 d . . .
H29A H 0.3377 0.6622 0.3215 0.032 Uiso 1 1 calc R . .
H29B H 0.3685 0.7567 0.3960 0.032 Uiso 1 1 calc R . .
C30 C 0.2851(4) 0.6630(11) 0.4145(6) 0.034(3) Uani 1 1 d . . .
H30A H 0.2946 0.6641 0.4739 0.041 Uiso 1 1 calc R . .
H30B H 0.2632 0.5734 0.3982 0.041 Uiso 1 1 calc R . .
C31 C 0.2409(5) 0.7867(12) 0.3865(6) 0.044(3) Uani 1 1 d . . .
H31A H 0.2589 0.8745 0.4107 0.065 Uiso 1 1 calc R . .
H31B H 0.2000 0.7701 0.4031 0.065 Uiso 1 1 calc R . .
H31C H 0.2357 0.7943 0.3278 0.065 Uiso 1 1 calc R . .
C32 C 0.4961(5) 0.7247(10) 0.5220(6) 0.023(3) Uani 1 1 d . . .
C33 C 0.5274(4) 0.8477(10) 0.4167(5) 0.016(2) Uani 1 1 d U . .
C34 C 0.5725(5) 0.9272(10) 0.4703(6) 0.024(3) Uani 1 1 d . . .
C35 C 0.5782(5) 0.8948(10) 0.5527(6) 0.024(3) Uani 1 1 d . . .
H35 H 0.6083 0.9427 0.5904 0.029 Uiso 1 1 calc R . .
C36 C 0.5409(4) 0.7960(10) 0.5780(5) 0.017(2) Uani 1 1 d . . .
H36 H 0.5448 0.7742 0.6336 0.021 Uiso 1 1 calc R . .
C37 C 0.5202(4) 0.8794(10) 0.3334(6) 0.023(3) Uani 1 1 d . . .
C38 C 0.5554(4) 0.9850(11) 0.3049(6) 0.028(3) Uani 1 1 d . . .
H38 H 0.5498 1.0058 0.2491 0.034 Uiso 1 1 calc R . .
C39 C 0.5995(5) 1.0613(11) 0.3587(6) 0.029(3) Uani 1 1 d . . .
H39 H 0.6233 1.1336 0.3386 0.034 Uiso 1 1 calc R . .
C40 C 0.6088(5) 1.0343(11) 0.4383(6) 0.027(3) Uani 1 1 d . . .
H40 H 0.6394 1.0862 0.4733 0.032 Uiso 1 1 calc R . .

loop_
_atom_site_aniso_label
_atom_site_aniso_U_11
_atom_site_aniso_U_22
_atom_site_aniso_U_33
_atom_site_aniso_U_23
_atom_site_aniso_U_13
_atom_site_aniso_U_12
Cl1 0.043(2) 0.0348(19) 0.054(2) -0.0050(16) 0.0162(14) 0.0045(16)
O1 0.042(5) 0.033(5) 0.021(4) -0.002(3) 0.000(3) 0.007(4)
N1 0.035(6) 0.026(6) 0.013(5) -0.003(4) 0.007(4) -0.003(5)
N2 0.020(5) 0.022(6) 0.028(6) -0.002(4) 0.001(4) 0.004(4)
N3 0.015(5) 0.019(5) 0.028(6) -0.002(4) 0.001(4) -0.005(4)
C1 0.017(6) 0.011(6) 0.022(7) -0.005(5) 0.006(5) -0.006(5)
C2 0.021(7) 0.024(7) 0.033(7) -0.011(6) 0.003(5) 0.006(5)
C3 0.016(6) 0.025(7) 0.038(8) -0.006(6) 0.002(5) -0.001(6)
C4 0.042(8) 0.027(8) 0.030(7) 0.003(5) 0.004(5) 0.011(6)
C5 0.040(8) 0.038(8) 0.034(8) 0.000(6) 0.007(6) -0.004(7)
C6 0.016(6) 0.019(7) 0.054(8) -0.009(6) 0.013(5) 0.000(5)
C7 0.025(7) 0.014(7) 0.039(7) -0.001(5) 0.008(5) -0.002(5)
C8 0.018(6) 0.022(7) 0.040(7) -0.006(5) -0.004(5) -0.007(5)
C9 0.049(9) 0.060(10) 0.040(8) -0.002(7) 0.009(6) 0.004(7)
C10 0.055(9) 0.050(10) 0.073(10) 0.003(8) 0.004(7) 0.002(8)
C11 0.034(8) 0.084(12) 0.083(10) -0.036(8) 0.002(7) -0.034(8)
C12 0.025(6) 0.015(6) 0.015(7) 0.002(5) 0.003(5) -0.007(5)
C13 0.025(6) 0.014(6) 0.019(7) -0.001(5) 0.004(5) -0.002(5)
C14 0.019(6) 0.019(7) 0.036(8) -0.009(5) 0.000(5) -0.014(5)
C15 0.037(7) 0.019(7) 0.031(7) -0.005(5) 0.000(5) 0.003(6)
C16 0.036(7) 0.041(8) 0.014(6) 0.004(6) 0.005(5) -0.001(6)
C17 0.021(6) 0.015(7) 0.033(7) -0.003(5) 0.001(5) -0.006(5)
C18 0.040(7) 0.019(7) 0.014(6) 0.000(5) 0.008(5) -0.011(6)
C19 0.017(6) 0.030(8) 0.047(8) 0.002(6) 0.002(5) 0.007(6)
C20 0.020(7) 0.025(7) 0.042(8) 0.012(6) -0.001(5) -0.001(6)
Cl2 0.0311(17) 0.0313(19) 0.0528(19) 0.0133(15) 0.0105(13) -0.0032(15)
O2 0.043(5) 0.023(4) 0.018(4) 0.004(3) -0.001(3) -0.013(4)
N4 0.019(5) 0.021(5) 0.026(6) 0.009(4) 0.002(4) 0.007(4)
N5 0.016(5) 0.021(5) 0.024(5) 0.006(4) 0.008(4) 0.009(4)
N6 0.018(5) 0.007(5) 0.034(6) 0.006(4) 0.002(4) 0.003(4)
C21 0.038(7) 0.004(6) 0.026(7) -0.004(5) 0.002(5) 0.004(5)
C22 0.023(7) 0.021(7) 0.031(7) 0.018(5) 0.014(5) -0.002(6)
C23 0.018(6) 0.022(7) 0.020(7) -0.008(5) 0.001(5) 0.003(5)
C24 0.023(7) 0.032(7) 0.024(7) -0.002(5) 0.000(5) 0.002(6)
C25 0.035(7) 0.039(8) 0.044(8) 0.002(6) 0.015(6) 0.007(7)
C26 0.033(7) 0.021(7) 0.045(8) 0.009(6) 0.013(6) 0.000(6)
C27 0.034(7) 0.022(7) 0.033(7) 0.005(6) 0.001(5) 0.006(6)
C28 0.033(7) 0.025(7) 0.019(6) 0.005(5) -0.001(5) -0.002(6)
C29 0.030(7) 0.024(7) 0.025(6) -0.006(5) 0.002(5) -0.002(6)
C30 0.027(7) 0.024(7) 0.051(7) 0.008(6) 0.002(5) 0.005(6)
C31 0.037(7) 0.039(8) 0.052(8) -0.005(6) -0.001(6) 0.008(7)
C32 0.025(6) 0.020(7) 0.025(7) 0.009(5) 0.006(5) 0.012(5)
C33 0.018(5) 0.006(5) 0.023(5) 0.002(4) 0.002(4) 0.007(4)
C34 0.032(7) 0.007(6) 0.034(7) 0.001(5) 0.011(5) -0.001(5)
C35 0.026(7) 0.013(6) 0.034(7) 0.001(5) 0.006(5) 0.014(5)
C36 0.022(6) 0.016(6) 0.016(6) 0.010(5) 0.007(5) 0.007(5)
C37 0.021(6) 0.017(7) 0.030(7) -0.019(5) 0.002(5) 0.000(5)
C38 0.024(7) 0.031(7) 0.032(7) -0.003(6) 0.014(5) 0.005(6)
C39 0.017(6) 0.021(7) 0.047(8) 0.000(6) 0.000(5) 0.002(5)
C40 0.032(7) 0.024(7) 0.021(7) -0.001(5) -0.006(5) 0.001(6)

loop_
_atom_type_symbol
_atom_type_description
_atom_type_scat_dispersion_real
_atom_type_scat_dispersion_imag
_atom_type_scat_source
C C 0.0033 0.0016 'International Tables Vol C Tables 4.2.6.8 and 6.1.1.4'
H H 0.0000 0.0000 'International Tables Vol C Tables 4.2.6.8 and 6.1.1.4'
N N 0.0061 0.0033 'International Tables Vol C Tables 4.2.6.8 and 6.1.1.4'
O O 0.0106 0.0060 'International Tables Vol C Tables 4.2.6.8 and 6.1.1.4'
Cl Cl 0.1484 0.1585 'International Tables Vol C Tables 4.2.6.8 and 6.1.1.4'

loop_
_geom_angle_atom_site_label_1
_geom_angle_atom_site_label_2
_geom_angle_atom_site_label_3
_geom_angle
_geom_angle_site_symmetry_1
_geom_angle_site_symmetry_3
_geom_angle_publ_flag
C17 O1 H1 109.5 . . ?
C1 N1 C2 105.9(8) . . ?
C1 N2 C3 106.2(8) . . ?
C1 N2 C8 132.8(8) . . ?
C3 N2 C8 120.9(8) . . ?
C12 N3 C13 119.5(8) . . ?
N1 C1 N2 112.3(8) . . ?
N1 C1 C12 122.7(9) . . ?
N2 C1 C12 124.9(9) . . ?
N1 C2 C3 109.9(9) . . ?
N1 C2 C4 129.5(10) . . ?
C3 C2 C4 120.6(10) . . ?
C7 C3 C2 121.8(9) . . ?
C7 C3 N2 132.5(10) . . ?
C2 C3 N2 105.7(9) . . ?
C5 C4 C2 118.6(10) . . ?
C5 C4 H4 120.7 . . ?
C2 C4 H4 120.7 . . ?
C4 C5 C6 119.1(10) . . ?
C4 C5 H5 120.4 . . ?
C6 C5 H5 120.4 . . ?
C7 C6 C5 124.2(10) . . ?
C7 C6 Cl1 117.9(8) . . ?
C5 C6 Cl1 117.8(8) . . ?
C6 C7 C3 115.5(9) . . ?
C6 C7 H7 122.2 . . ?
C3 C7 H7 122.2 . . ?
N2 C8 C9 113.5(8) . . ?
N2 C8 H8A 108.9 . . ?
C9 C8 H8A 108.9 . . ?
N2 C8 H8B 108.9 . . ?
C9 C8 H8B 108.9 . . ?
H8A C8 H8B 107.7 . . ?
C10 C9 C8 115.2(10) . . ?
C10 C9 H9A 108.5 . . ?
C8 C9 H9A 108.5 . . ?
C10 C9 H9B 108.5 . . ?
C8 C9 H9B 108.5 . . ?
H9A C9 H9B 107.5 . . ?
C9 C10 C11 111.6(11) . . ?
C9 C10 H10A 109.3 . . ?
C11 C10 H10A 109.3 . . ?
C9 C10 H10B 109.3 . . ?
C11 C10 H10B 109.3 . . ?
H10A C10 H10B 108.0 . . ?
C10 C11 H11A 109.5 . . ?
C10 C11 H11B 109.5 . . ?
H11A C11 H11B 109.5 . . ?
C10 C11 H11C 109.5 . . ?
H11A C11 H11C 109.5 . . ?
H11B C11 H11C 109.5 . . ?
N3 C12 C16 123.0(9) . . ?
N3 C12 C1 118.9(9) . . ?
C16 C12 C1 118.1(9) . . ?
N3 C13 C17 118.1(9) . . ?
N3 C13 C14 121.8(9) . . ?
C17 C13 C14 120.1(9) . . ?
C20 C14 C15 123.8(10) . . ?
C20 C14 C13 119.4(10) . . ?
C15 C14 C13 116.6(9) . . ?
C16 C15 C14 121.3(10) . . ?
C16 C15 H15 119.4 . . ?
C14 C15 H15 119.4 . . ?
C15 C16 C12 117.8(10) . . ?
C15 C16 H16 121.1 . . ?
C12 C16 H16 121.1 . . ?
O1 C17 C18 123.1(9) . . ?
O1 C17 C13 118.9(9) . . ?
C18 C17 C13 117.9(9) . . ?
C19 C18 C17 121.0(10) . . ?
C19 C18 H18 119.5 . . ?
C17 C18 H18 119.5 . . ?
C20 C19 C18 121.9(10) . . ?
C20 C19 H19 119.1 . . ?
C18 C19 H19 119.1 . . ?
C19 C20 C14 119.6(10) . . ?
C19 C20 H20 120.2 . . ?
C14 C20 H20 120.2 . . ?
C37 O2 H2 109.5 . . ?
C21 N4 C22 105.0(8) . . ?
C21 N5 C23 105.1(8) . . ?
C21 N5 C28 131.5(8) . . ?
C23 N5 C28 123.4(8) . . ?
C32 N6 C33 118.4(8) . . ?
N4 C21 N5 112.6(9) . . ?
N4 C21 C32 122.9(9) . . ?
N5 C21 C32 124.4(9) . . ?
C23 C22 N4 111.1(8) . . ?
C23 C22 C24 120.1(10) . . ?
N4 C22 C24 128.7(9) . . ?
C22 C23 C27 123.4(9) . . ?
C22 C23 N5 106.1(9) . . ?
C27 C23 N5 130.4(9) . . ?
C25 C24 C22 118.2(9) . . ?
C25 C24 H24 120.9 . . ?
C22 C24 H24 120.9 . . ?
C26 C25 C24 118.3(10) . . ?
C26 C25 H25 120.8 . . ?
C24 C25 H25 120.8 . . ?
C27 C26 C25 125.8(10) . . ?
C27 C26 Cl2 118.3(8) . . ?
C25 C26 Cl2 115.9(8) . . ?
C26 C27 C23 114.1(9) . . ?
C26 C27 H27 123.0 . . ?
C23 C27 H27 123.0 . . ?
N5 C28 C29 113.3(8) . . ?
N5 C28 H28A 108.9 . . ?
C29 C28 H28A 108.9 . . ?
N5 C28 H28B 108.9 . . ?
C29 C28 H28B 108.9 . . ?
H28A C28 H28B 107.7 . . ?
C28 C29 C30 113.1(8) . . ?
C28 C29 H29A 109.0 . . ?
C30 C29 H29A 109.0 . . ?
C28 C29 H29B 109.0 . . ?
C30 C29 H29B 109.0 . . ?
H29A C29 H29B 107.8 . . ?
C29 C30 C31 114.0(9) . . ?
C29 C30 H30A 108.8 . . ?
C31 C30 H30A 108.8 . . ?
C29 C30 H30B 108.8 . . ?
C31 C30 H30B 108.8 . . ?
H30A C30 H30B 107.7 . . ?
C30 C31 H31A 109.5 . . ?
C30 C31 H31B 109.5 . . ?
H31A C31 H31B 109.5 . . ?
C30 C31 H31C 109.5 . . ?
H31A C31 H31C 109.5 . . ?
H31B C31 H31C 109.5 . . ?
N6 C32 C36 122.2(9) . . ?
N6 C32 C21 117.5(9) . . ?
C36 C32 C21 120.2(9) . . ?
N6 C33 C37 119.4(9) . . ?
N6 C33 C34 122.4(9) . . ?
C37 C33 C34 118.1(9) . . ?
C35 C34 C33 116.9(9) . . ?
C35 C34 C40 123.7(9) . . ?
C33 C34 C40 119.4(9) . . ?
C36 C35 C34 120.0(10) . . ?
C36 C35 H35 120.0 . . ?
C34 C35 H35 120.0 . . ?
C35 C36 C32 120.0(9) . . ?
C35 C36 H36 120.0 . . ?
C32 C36 H36 120.0 . . ?
O2 C37 C38 122.5(9) . . ?
O2 C37 C33 116.6(9) . . ?
C38 C37 C33 120.9(9) . . ?
C37 C38 C39 119.9(10) . . ?
C37 C38 H38 120.0 . . ?
C39 C38 H38 120.0 . . ?
C40 C39 C38 121.6(10) . . ?
C40 C39 H39 119.2 . . ?
C38 C39 H39 119.2 . . ?
C39 C40 C34 120.1(10) . . ?
C39 C40 H40 119.9 . . ?
C34 C40 H40 119.9 . . ?

loop_
_geom_bond_atom_site_label_1
_geom_bond_atom_site_label_2
_geom_bond_distance
_geom_bond_site_symmetry_2
_geom_bond_publ_flag
Cl1 C6 1.774(10) . ?
O1 C17 1.344(11) . ?
O1 H1 0.8400 . ?
N1 C1 1.318(10) . ?
N1 C2 1.379(11) . ?
N2 C1 1.375(11) . ?
N2 C3 1.393(11) . ?
N2 C8 1.471(11) . ?
N3 C12 1.316(11) . ?
N3 C13 1.356(11) . ?
C1 C12 1.498(12) . ?
C2 C3 1.392(13) . ?
C2 C4 1.399(12) . ?
C3 C7 1.386(13) . ?
C4 C5 1.360(13) . ?
C4 H4 0.9500 . ?
C5 C6 1.401(13) . ?
C5 H5 0.9500 . ?
C6 C7 1.374(12) . ?
C7 H7 0.9500 . ?
C8 C9 1.537(13) . ?
C8 H8A 0.9900 . ?
C8 H8B 0.9900 . ?
C9 C10 1.455(15) . ?
C9 H9A 0.9900 . ?
C9 H9B 0.9900 . ?
C10 C11 1.553(14) . ?
C10 H10A 0.9900 . ?
C10 H10B 0.9900 . ?
C11 H11A 0.9800 . ?
C11 H11B 0.9800 . ?
C11 H11C 0.9800 . ?
C12 C16 1.418(13) . ?
C13 C17 1.417(12) . ?
C13 C14 1.435(13) . ?
C14 C20 1.398(13) . ?
C14 C15 1.400(13) . ?
C15 C16 1.372(13) . ?
C15 H15 0.9500 . ?
C16 H16 0.9500 . ?
C17 C18 1.405(13) . ?
C18 C19 1.380(13) . ?
C18 H18 0.9500 . ?
C19 C20 1.377(12) . ?
C19 H19 0.9500 . ?
C20 H20 0.9500 . ?
Cl2 C26 1.777(10) . ?
O2 C37 1.375(10) . ?
O2 H2 0.8400 . ?
N4 C21 1.333(11) . ?
N4 C22 1.386(11) . ?
N5 C21 1.396(11) . ?
N5 C23 1.410(12) . ?
N5 C28 1.468(11) . ?
N6 C32 1.334(11) . ?
N6 C33 1.357(11) . ?
C21 C32 1.462(13) . ?
C22 C23 1.379(12) . ?
C22 C24 1.407(12) . ?
C23 C27 1.396(13) . ?
C24 C25 1.394(13) . ?
C24 H24 0.9500 . ?
C25 C26 1.389(13) . ?
C25 H25 0.9500 . ?
C26 C27 1.372(13) . ?
C27 H27 0.9500 . ?
C28 C29 1.527(12) . ?
C28 H28A 0.9900 . ?
C28 H28B 0.9900 . ?
C29 C30 1.527(12) . ?
C29 H29A 0.9900 . ?
C29 H29B 0.9900 . ?
C30 C31 1.539(13) . ?
C30 H30A 0.9900 . ?
C30 H30B 0.9900 . ?
C31 H31A 0.9800 . ?
C31 H31B 0.9800 . ?
C31 H31C 0.9800 . ?
C32 C36 1.414(13) . ?
C33 C37 1.419(12) . ?
C33 C34 1.433(13) . ?
C34 C35 1.408(13) . ?
C34 C40 1.437(13) . ?
C35 C36 1.346(12) . ?
C35 H35 0.9500 . ?
C36 H36 0.9500 . ?
C37 C38 1.388(13) . ?
C38 C39 1.407(13) . ?
C38 H38 0.9500 . ?
C39 C40 1.350(12) . ?
C39 H39 0.9500 . ?
C40 H40 0.9500 . ?

loop_
_geom_hbond_atom_site_label_D
_geom_hbond_atom_site_label_H
_geom_hbond_atom_site_label_A
_geom_hbond_distance_DH
_geom_hbond_distance_HA
_geom_hbond_distance_DA
_geom_hbond_angle_DHA
_geom_hbond_site_symmetry_A
O1 H1 N1 0.84 1.91 2.723(10) 162.6 4_576
O2 H2 N4 0.84 1.97 2.806(10) 176.3 4_575

loop_
_geom_torsion_atom_site_label_1
_geom_torsion_atom_site_label_2
_geom_torsion_atom_site_label_3
_geom_torsion_atom_site_label_4
_geom_torsion
_geom_torsion_site_symmetry_1
_geom_torsion_site_symmetry_2
_geom_torsion_site_symmetry_3
_geom_torsion_site_symmetry_4
_geom_torsion_publ_flag
C2 N1 C1 N2 0.1(10) . . . . ?
C2 N1 C1 C12 -177.0(8) . . . . ?
C3 N2 C1 N1 -0.3(10) . . . . ?
C8 N2 C1 N1 176.2(9) . . . . ?
C3 N2 C1 C12 176.8(8) . . . . ?
C8 N2 C1 C12 -6.7(15) . . . . ?
C1 N1 C2 C3 0.1(11) . . . . ?
C1 N1 C2 C4 -179.7(10) . . . . ?
N1 C2 C3 C7 178.5(9) . . . . ?
C4 C2 C3 C7 -1.7(15) . . . . ?
N1 C2 C3 N2 -0.3(11) . . . . ?
C4 C2 C3 N2 179.6(9) . . . . ?
C1 N2 C3 C7 -178.2(10) . . . . ?
C8 N2 C3 C7 4.8(16) . . . . ?
C1 N2 C3 C2 0.3(10) . . . . ?
C8 N2 C3 C2 -176.6(8) . . . . ?
N1 C2 C4 C5 -179.7(10) . . . . ?
C3 C2 C4 C5 0.5(15) . . . . ?
C2 C4 C5 C6 0.0(15) . . . . ?
C4 C5 C6 C7 0.8(16) . . . . ?
C4 C5 C6 Cl1 179.0(8) . . . . ?
C5 C6 C7 C3 -1.8(15) . . . . ?
Cl1 C6 C7 C3 180.0(7) . . . . ?
C2 C3 C7 C6 2.2(14) . . . . ?
N2 C3 C7 C6 -179.4(10) . . . . ?
C1 N2 C8 C9 -102.3(12) . . . . ?
C3 N2 C8 C9 73.8(12) . . . . ?
N2 C8 C9 C10 69.8(13) . . . . ?
C8 C9 C10 C11 -176.1(9) . . . . ?
C13 N3 C12 C16 -0.2(14) . . . . ?
C13 N3 C12 C1 -179.7(8) . . . . ?
N1 C1 C12 N3 -173.5(8) . . . . ?
N2 C1 C12 N3 9.7(14) . . . . ?
N1 C1 C12 C16 7.0(13) . . . . ?
N2 C1 C12 C16 -169.8(9) . . . . ?
C12 N3 C13 C17 -177.7(8) . . . . ?
C12 N3 C13 C14 2.2(13) . . . . ?
N3 C13 C14 C20 -177.3(9) . . . . ?
C17 C13 C14 C20 2.6(14) . . . . ?
N3 C13 C14 C15 -2.4(14) . . . . ?
C17 C13 C14 C15 177.5(9) . . . . ?
C20 C14 C15 C16 175.3(10) . . . . ?
C13 C14 C15 C16 0.7(14) . . . . ?
C14 C15 C16 C12 1.1(15) . . . . ?
N3 C12 C16 C15 -1.4(15) . . . . ?
C1 C12 C16 C15 178.1(9) . . . . ?
N3 C13 C17 O1 -1.8(13) . . . . ?
C14 C13 C17 O1 178.3(8) . . . . ?
N3 C13 C17 C18 177.1(8) . . . . ?
C14 C13 C17 C18 -2.8(14) . . . . ?
O1 C17 C18 C19 -178.3(9) . . . . ?
C13 C17 C18 C19 2.9(14) . . . . ?
C17 C18 C19 C20 -2.8(15) . . . . ?
C18 C19 C20 C14 2.5(15) . . . . ?
C15 C14 C20 C19 -176.9(9) . . . . ?
C13 C14 C20 C19 -2.4(14) . . . . ?
C22 N4 C21 N5 -2.5(10) . . . . ?
C22 N4 C21 C32 -179.6(9) . . . . ?
C23 N5 C21 N4 1.2(10) . . . . ?
C28 N5 C21 N4 178.8(9) . . . . ?
C23 N5 C21 C32 178.3(9) . . . . ?
C28 N5 C21 C32 -4.1(15) . . . . ?
C21 N4 C22 C23 3.0(11) . . . . ?
C21 N4 C22 C24 179.1(10) . . . . ?
N4 C22 C23 C27 179.4(9) . . . . ?
C24 C22 C23 C27 2.9(15) . . . . ?
N4 C22 C23 N5 -2.3(11) . . . . ?
C24 C22 C23 N5 -178.8(8) . . . . ?
C21 N5 C23 C22 0.7(10) . . . . ?
C28 N5 C23 C22 -177.2(8) . . . . ?
C21 N5 C23 C27 178.8(10) . . . . ?
C28 N5 C23 C27 1.0(16) . . . . ?
C23 C22 C24 C25 -1.9(15) . . . . ?
N4 C22 C24 C25 -177.7(10) . . . . ?
C22 C24 C25 C26 0.5(15) . . . . ?
C24 C25 C26 C27 0.0(17) . . . . ?
C24 C25 C26 Cl2 -179.9(8) . . . . ?
C25 C26 C27 C23 0.9(16) . . . . ?
Cl2 C26 C27 C23 -179.3(7) . . . . ?
C22 C23 C27 C26 -2.3(15) . . . . ?
N5 C23 C27 C26 179.8(9) . . . . ?
C21 N5 C28 C29 -78.9(12) . . . . ?
C23 N5 C28 C29 98.4(10) . . . . ?
N5 C28 C29 C30 -60.4(11) . . . . ?
C28 C29 C30 C31 178.5(8) . . . . ?
C33 N6 C32 C36 -0.2(13) . . . . ?
C33 N6 C32 C21 177.7(8) . . . . ?
N4 C21 C32 N6 -178.8(8) . . . . ?
N5 C21 C32 N6 4.5(14) . . . . ?
N4 C21 C32 C36 -0.8(14) . . . . ?
N5 C21 C32 C36 -177.6(9) . . . . ?
C32 N6 C33 C37 -178.1(8) . . . . ?
C32 N6 C33 C34 -1.9(13) . . . . ?
N6 C33 C34 C35 2.9(13) . . . . ?
C37 C33 C34 C35 179.2(8) . . . . ?
N6 C33 C34 C40 -176.8(8) . . . . ?
C37 C33 C34 C40 -0.5(13) . . . . ?
C33 C34 C35 C36 -1.9(13) . . . . ?
C40 C34 C35 C36 177.8(9) . . . . ?
C34 C35 C36 C32 0.0(14) . . . . ?
N6 C32 C36 C35 1.2(14) . . . . ?
C21 C32 C36 C35 -176.7(9) . . . . ?
N6 C33 C37 O2 -5.0(12) . . . . ?
C34 C33 C37 O2 178.6(8) . . . . ?
N6 C33 C37 C38 176.0(8) . . . . ?
C34 C33 C37 C38 -0.5(13) . . . . ?
O2 C37 C38 C39 -178.4(8) . . . . ?
C33 C37 C38 C39 0.6(14) . . . . ?
C37 C38 C39 C40 0.2(15) . . . . ?
C38 C39 C40 C34 -1.1(15) . . . . ?
C35 C34 C40 C39 -178.4(9) . . . . ?
C33 C34 C40 C39 1.3(15) . . . . ?
